data_2209550
loop_
_publ_author_name
'E Yang'
'Fa-Fu Yang'
'Shun-Yu Chen'

_publ_section_title
Poly[\m-aqua-aqua(\m~4~-2-oxidobenzene-1,3-dicarboxylato)(\m~2~-2-oxidobenzene-1,3-dicarboxylato)cadmium(II)dicopper(II)]
_journal_coeditor_code HK2059
_journal_issue 7
_journal_name_full 'Acta Crystallographica Section E'
_journal_page_first m1586
_journal_page_last m1588
_journal_paper_doi 10.1107/S1600536806022690
_journal_volume 62
_journal_year 2006
_chemical_formula_iupac '[Cd Cu2 (C8 H3 O5)2 (H2 O)2]'
_chemical_formula_moiety 'C16 H10 Cd Cu2 O12'
_chemical_formula_sum 'C16 H10 Cd Cu2 O12'
_chemical_formula_weight 633.72
_chemical_name_systematic
;
Poly[\m-aqua-aqua(\m~4~-2-oxidobenzene-1,3-dicarboxylato)(\m~2~-2-
oxidobenzene-1,3-dicarboxylato)cadmium(II)dicopper(II)]
;
_space_group_IT_number 2
_symmetry_cell_setting triclinic
_symmetry_space_group_name_Hall '-P 1'
_symmetry_space_group_name_H-M 'P -1'
_atom_sites_solution_hydrogens geom
_atom_sites_solution_primary direct
_atom_sites_solution_secondary difmap
_audit_creation_method SHELXL-97
_cell_angle_alpha 102.026(2)
_cell_angle_beta 109.877(3)
_cell_angle_gamma 103.9580(10)
_cell_formula_units_Z 2
_cell_length_a 8.272(3)
_cell_length_b 10.362(3)
_cell_length_c 11.373(4)
_cell_measurement_reflns_used 2209
_cell_measurement_temperature 294(2)
_cell_measurement_theta_max 27.48
_cell_measurement_theta_min 3.23
_cell_volume 843.5(5)
_computing_cell_refinement 'SMART and SAINT (Bruker, 1997)'
_computing_data_collection 'SMART (Siemens, 1996)'
_computing_data_reduction SAINT
_computing_molecular_graphics SHELXTL
_computing_publication_material SHELXTL
_computing_structure_refinement SHELXTL
_computing_structure_solution 'SHELXTL (Bruker, 1997)'
_diffrn_ambient_temperature 294(2)
_diffrn_measured_fraction_theta_full 0.986
_diffrn_measured_fraction_theta_max 0.986
_diffrn_measurement_device_type 'Bruker SMART CCD area-detector'
_diffrn_measurement_method '\f and \w'
_diffrn_radiation_monochromator graphite
_diffrn_radiation_source 'fine-focus sealed tube'
_diffrn_radiation_type MoK\a
_diffrn_radiation_wavelength 0.71073
_diffrn_reflns_av_R_equivalents 0.0185
_diffrn_reflns_av_sigmaI/netI 0.0308
_diffrn_reflns_limit_h_max 9
_diffrn_reflns_limit_h_min -10
_diffrn_reflns_limit_k_max 13
_diffrn_reflns_limit_k_min -13
_diffrn_reflns_limit_l_max 14
_diffrn_reflns_limit_l_min -10
_diffrn_reflns_number 6580
_diffrn_reflns_theta_full 27.48
_diffrn_reflns_theta_max 27.48
_diffrn_reflns_theta_min 3.23
_diffrn_standards_number 0
_exptl_absorpt_coefficient_mu 3.822
_exptl_absorpt_correction_T_max 0.830
_exptl_absorpt_correction_T_min 0.579
_exptl_absorpt_correction_type multi-scan
_exptl_absorpt_process_details '(SADABS; Sheldrick, 1996)'
_exptl_crystal_colour blue
_exptl_crystal_density_diffrn 2.495
_exptl_crystal_density_method 'not measured'
_exptl_crystal_description prism
_exptl_crystal_F_000 616
_exptl_crystal_size_max 0.15
_exptl_crystal_size_mid 0.12
_exptl_crystal_size_min 0.05
_refine_diff_density_max 0.492
_refine_diff_density_min -0.912
_refine_ls_extinction_method none
_refine_ls_goodness_of_fit_ref 1.046
_refine_ls_hydrogen_treatment mixed
_refine_ls_matrix_type full
_refine_ls_number_parameters 296
_refine_ls_number_reflns 3811
_refine_ls_number_restraints 6
_refine_ls_restrained_S_all 1.045
_refine_ls_R_factor_gt 0.0268
_refine_ls_shift/su_max 0.001
_refine_ls_shift/su_mean 0.000
_refine_ls_structure_factor_coef Fsqd
_refine_ls_weighting_details 'calc w=1/[\s^2^(Fo^2^)+(0.039P)^2^] where P=(Fo^2^+2Fc^2^)/3'
_refine_ls_weighting_scheme calc
_refine_ls_wR_factor_gt 0.0643
_refine_ls_wR_factor_ref 0.0679
_reflns_number_gt 3324
_reflns_number_total 3811
_reflns_threshold_expression I>2\s(I)
_cod_data_source_file hk2059.cif
_cod_data_source_block I
_cod_database_code 2209550
_cod_database_fobs_code 2209550

loop_
_symmetry_equiv_pos_as_xyz
'x, y, z'
'-x, -y, -z'

loop_
_atom_site_type_symbol
_atom_site_label
_atom_site_fract_x
_atom_site_fract_y
_atom_site_fract_z
_atom_site_U_iso_or_equiv
_atom_site_adp_type
_atom_site_calc_flag
_atom_site_refinement_flags
_atom_site_occupancy
Cd Cd1 -0.03643(3) 0.41267(2) 0.82589(2) 0.02158(8) Uani d . 1
Cu Cu2 0.16737(5) 0.12920(3) 0.97382(3) 0.01643(9) Uani d . 1
O O2W 0.1629(4) 0.3645(3) 0.7475(3) 0.0392(6) Uani d D 1
O O6 -0.2298(3) 0.1873(2) 0.6971(2) 0.0263(5) Uani d . 1
O O10 0.0284(3) -0.0664(2) 0.87509(19) 0.0190(4) Uani d . 1
O O8 0.3054(3) 0.3094(2) 1.0974(2) 0.0220(5) Uani d . 1
O O9 0.3339(3) 0.0428(2) 1.0576(2) 0.0192(4) Uani d . 1
O O7 0.5414(3) 0.4748(2) 1.2580(2) 0.0306(5) Uani d . 1
C C3 0.7476(4) 0.0790(3) 1.3339(3) 0.0239(7) Uani d . 1
H H3A 0.8165 0.0245 1.3641 0.029 Uiso calc R 1
O O5 -0.0265(3) 0.1869(2) 0.87905(19) 0.0197(4) Uani d . 1
O O1W -0.1958(3) 0.4758(2) 0.9551(2) 0.0232(5) Uani d D 1
C C7 0.4877(4) 0.1010(3) 1.1696(3) 0.0158(6) Uani d . 1
C C10 -0.1876(4) -0.0315(3) 0.6924(3) 0.0167(6) Uani d . 1
C C8 0.4623(4) 0.3493(3) 1.1968(3) 0.0191(6) Uani d . 1
C C6 0.5488(4) 0.2457(3) 1.2391(3) 0.0174(6) Uani d . 1
C C14 -0.1631(4) -0.2624(3) 0.6814(3) 0.0172(6) Uani d . 1
C C16 -0.1047(4) -0.1187(3) 0.7517(3) 0.0139(5) Uani d . 1
C C4 0.8016(5) 0.2181(4) 1.4072(3) 0.0286(7) Uani d . 1
H H4A 0.9020 0.2559 1.4882 0.034 Uiso calc R 1
C C2 0.5912(4) 0.0183(3) 1.2151(3) 0.0174(6) Uani d . 1
C C12 -0.3782(5) -0.2287(3) 0.4932(3) 0.0271(7) Uani d . 1
H H12A -0.4673 -0.2645 0.4071 0.032 Uiso calc R 1
C C11 -0.3213(4) -0.0888(3) 0.5632(3) 0.0222(6) Uani d . 1
H H11A -0.3735 -0.0305 0.5232 0.027 Uiso calc R 1
C C13 -0.3011(4) -0.3147(3) 0.5529(3) 0.0227(6) Uani d . 1
H H13A -0.3414 -0.4099 0.5070 0.027 Uiso calc R 1
C C9 -0.1470(4) 0.1203(3) 0.7579(3) 0.0168(6) Uani d . 1
C C5 0.7047(4) 0.2997(3) 1.3584(3) 0.0256(7) Uani d . 1
H H5A 0.7439 0.3942 1.4063 0.031 Uiso calc R 1
C C15 -0.0954(4) -0.3674(3) 0.7356(3) 0.0180(6) Uani d . 1
C C1 0.5485(4) -0.1332(3) 1.1439(3) 0.0179(6) Uani d . 1
O O4 0.0461(3) -0.3322(2) 0.8454(2) 0.0208(4) Uani d . 1
O O2 0.6760(3) -0.1808(2) 1.1690(2) 0.0269(5) Uani d . 1
O O3 -0.1770(3) -0.4942(2) 0.6742(2) 0.0293(5) Uani d . 1
O O1 0.3856(3) -0.2117(2) 1.0590(2) 0.0228(5) Uani d . 1
Cu Cu1 0.19978(5) -0.15056(3) 0.96097(3) 0.01730(9) Uani d . 1
H H2A 0.222(5) 0.318(4) 0.779(4) 0.067(16) Uiso d D 1
H H1A -0.244(6) 0.527(4) 0.927(4) 0.069(16) Uiso d D 1
H H1B -0.282(5) 0.411(3) 0.941(5) 0.09(2) Uiso d D 1
H H2B 0.250(4) 0.423(4) 0.748(5) 0.063(16) Uiso d D 1

loop_
_atom_site_aniso_label
_atom_site_aniso_U_11
_atom_site_aniso_U_22
_atom_site_aniso_U_33
_atom_site_aniso_U_12
_atom_site_aniso_U_13
_atom_site_aniso_U_23
Cd1 0.02618(13) 0.01309(11) 0.02560(13) 0.01007(9) 0.00814(9) 0.00668(9)
Cu2 0.01682(18) 0.01019(17) 0.01843(18) 0.00689(13) 0.00201(13) 0.00313(13)
O2W 0.0413(16) 0.0346(15) 0.0690(19) 0.0261(13) 0.0359(14) 0.0319(14)
O6 0.0319(13) 0.0148(10) 0.0285(12) 0.0132(9) 0.0033(9) 0.0089(9)
O10 0.0211(11) 0.0114(9) 0.0173(10) 0.0078(8) -0.0005(8) 0.0019(8)
O8 0.0230(11) 0.0128(10) 0.0223(11) 0.0073(8) 0.0010(8) 0.0029(8)
O9 0.0168(10) 0.0122(9) 0.0222(10) 0.0060(8) 0.0004(8) 0.0044(8)
O7 0.0276(12) 0.0137(11) 0.0369(13) 0.0042(9) 0.0044(10) 0.0000(10)
C3 0.0207(16) 0.0316(17) 0.0209(15) 0.0129(13) 0.0061(12) 0.0108(13)
O5 0.0200(11) 0.0132(10) 0.0229(11) 0.0091(8) 0.0033(8) 0.0048(8)
O1W 0.0217(12) 0.0165(11) 0.0319(12) 0.0095(10) 0.0080(9) 0.0107(10)
C7 0.0144(13) 0.0166(14) 0.0152(13) 0.0057(11) 0.0040(10) 0.0057(11)
C10 0.0201(14) 0.0109(13) 0.0184(14) 0.0064(11) 0.0057(11) 0.0053(11)
C8 0.0197(15) 0.0163(14) 0.0195(14) 0.0045(12) 0.0084(11) 0.0037(12)
C6 0.0161(14) 0.0159(14) 0.0204(14) 0.0062(11) 0.0080(11) 0.0047(11)
C14 0.0208(15) 0.0133(13) 0.0196(14) 0.0091(11) 0.0074(11) 0.0072(11)
C16 0.0149(13) 0.0120(13) 0.0149(13) 0.0059(10) 0.0051(10) 0.0049(11)
C4 0.0255(17) 0.0329(18) 0.0182(15) 0.0110(14) 0.0008(12) 0.0029(13)
C2 0.0168(14) 0.0210(14) 0.0168(14) 0.0091(11) 0.0066(11) 0.0080(12)
C12 0.0293(18) 0.0248(16) 0.0177(15) 0.0120(14) -0.0009(12) 0.0028(13)
C11 0.0246(16) 0.0203(15) 0.0213(15) 0.0123(13) 0.0052(12) 0.0072(12)
C13 0.0283(17) 0.0138(14) 0.0199(15) 0.0073(12) 0.0057(12) 0.0003(12)
C9 0.0176(14) 0.0151(13) 0.0203(14) 0.0080(11) 0.0081(11) 0.0073(11)
C5 0.0221(16) 0.0225(16) 0.0222(16) 0.0056(13) 0.0039(12) -0.0017(13)
C15 0.0240(15) 0.0136(13) 0.0191(14) 0.0094(12) 0.0100(12) 0.0049(11)
C1 0.0195(15) 0.0193(14) 0.0211(15) 0.0107(12) 0.0092(11) 0.0123(12)
O4 0.0243(11) 0.0121(10) 0.0221(11) 0.0087(8) 0.0027(8) 0.0064(8)
O2 0.0238(12) 0.0257(12) 0.0369(13) 0.0178(10) 0.0102(10) 0.0140(10)
O3 0.0369(14) 0.0108(10) 0.0278(12) 0.0075(9) 0.0016(10) 0.0027(9)
O1 0.0206(11) 0.0152(10) 0.0293(12) 0.0085(8) 0.0038(9) 0.0087(9)
Cu1 0.01763(18) 0.01072(17) 0.02015(19) 0.00714(14) 0.00244(14) 0.00454(14)

loop_
_atom_type_symbol
_atom_type_description
_atom_type_scat_dispersion_real
_atom_type_scat_dispersion_imag
_atom_type_scat_source
C C 0.0033 0.0016 'International Tables Vol C Tables 4.2.6.8 and 6.1.1.4'
H H 0.0000 0.0000 'International Tables Vol C Tables 4.2.6.8 and 6.1.1.4'
Cu Cu 0.3201 1.2651 'International Tables Vol C Tables 4.2.6.8 and 6.1.1.4'
O O 0.0106 0.0060 'International Tables Vol C Tables 4.2.6.8 and 6.1.1.4'
Cd Cd -0.8075 1.2024 'International Tables Vol C Tables 4.2.6.8 and 6.1.1.4'

loop_
_geom_angle_atom_site_label_1
_geom_angle_atom_site_label_2
_geom_angle_atom_site_label_3
_geom_angle_site_symmetry_1
_geom_angle_site_symmetry_3
_geom_angle
_geom_angle_publ_flag
O2W Cd1 O3 . 1_565 98.77(10) ?
O2W Cd1 O6 . . 86.44(10) yes
O3 Cd1 O6 1_565 . 92.31(8) ?
O2W Cd1 O1W . . 167.46(9) yes
O3 Cd1 O1W 1_565 . 91.41(9) ?
O6 Cd1 O1W . . 100.53(9) yes
O2W Cd1 O1W . 2_567 92.14(10) ?
O3 Cd1 O1W 1_565 2_567 130.47(8) ?
O6 Cd1 O1W . 2_567 136.71(7) ?
O1W Cd1 O1W . 2_567 75.61(9) ?
O2W Cd1 O4 . 1_565 97.85(9) ?
O3 Cd1 O4 1_565 1_565 53.83(7) ?
O6 Cd1 O4 . 1_565 146.15(7) ?
O1W Cd1 O4 . 1_565 82.22(8) ?
O1W Cd1 O4 2_567 1_565 76.91(7) ?
O2W Cd1 O5 . . 79.68(8) yes
O3 Cd1 O5 1_565 . 145.33(7) ?
O6 Cd1 O5 . . 53.05(7) yes
O1W Cd1 O5 . . 96.10(7) yes
O1W Cd1 O5 2_567 . 84.11(7) ?
O4 Cd1 O5 1_565 . 160.78(6) ?
O8 Cu2 O5 . . 93.89(9) yes
O8 Cu2 O9 . . 94.27(9) yes
O5 Cu2 O9 . . 171.10(8) ?
O8 Cu2 O10 . . 169.46(9) ?
O5 Cu2 O10 . . 91.94(9) ?
O9 Cu2 O10 . . 79.45(8) ?
O8 Cu2 Cu1 . . 133.04(6) ?
O5 Cu2 Cu1 . . 132.08(6) ?
O9 Cu2 Cu1 . . 39.29(6) ?
O10 Cu2 Cu1 . . 40.17(6) ?
Cd1 O2W H2A . . 118(3) ?
Cd1 O2W H2B . . 125(3) ?
H2A O2W H2B . . 96(3) ?
C9 O6 Cd1 . . 99.46(18) ?
C16 O10 Cu1 . . 128.09(18) ?
C16 O10 Cu2 . . 126.81(17) ?
Cu1 O10 Cu2 . . 99.61(9) yes
C8 O8 Cu2 . . 128.62(19) ?
C7 O9 Cu1 . . 129.03(18) ?
C7 O9 Cu2 . . 128.69(18) ?
Cu1 O9 Cu2 . . 101.25(9) yes
C4 C3 C2 . . 121.4(3) ?
C4 C3 H3A . . 119.3 ?
C2 C3 H3A . . 119.3 ?
C9 O5 Cu2 . . 125.52(18) ?
C9 O5 Cd1 . . 86.68(15) ?
Cu2 O5 Cd1 . . 133.34(10) ?
Cd1 O1W Cd1 . 2_567 104.39(9) ?
Cd1 O1W H1A . . 108(4) ?
Cd1 O1W H1A 2_567 . 113(3) ?
Cd1 O1W H1B . . 111(4) ?
Cd1 O1W H1B 2_567 . 120(4) ?
H1A O1W H1B . . 101(3) ?
O9 C7 C2 . . 119.8(3) ?
O9 C7 C6 . . 120.4(2) ?
C2 C7 C6 . . 119.9(3) ?
C11 C10 C16 . . 119.0(3) ?
C11 C10 C9 . . 115.9(2) ?
C16 C10 C9 . . 125.1(2) ?
O7 C8 O8 . . 119.2(3) ?
O7 C8 C6 . . 119.2(3) ?
O8 C8 C6 . . 121.5(3) ?
C5 C6 C7 . . 118.1(3) ?
C5 C6 C8 . . 115.9(3) ?
C7 C6 C8 . . 126.0(3) ?
C13 C14 C16 . . 119.1(3) ?
C13 C14 C15 . . 116.1(3) ?
C16 C14 C15 . . 124.7(2) ?
O10 C16 C10 . . 120.7(2) ?
O10 C16 C14 . . 119.9(2) ?
C10 C16 C14 . . 119.3(2) ?
C5 C4 C3 . . 118.9(3) ?
C5 C4 H4A . . 120.5 ?
C3 C4 H4A . . 120.6 ?
C3 C2 C7 . . 119.2(3) ?
C3 C2 C1 . . 116.2(3) ?
C7 C2 C1 . . 124.6(2) ?
C11 C12 C13 . . 118.8(3) ?
C11 C12 H12A . . 120.6 ?
C13 C12 H12A . . 120.6 ?
C12 C11 C10 . . 122.1(3) ?
C12 C11 H11A . . 119.0 ?
C10 C11 H11A . . 119.0 ?
C12 C13 C14 . . 121.6(3) ?
C12 C13 H13A . . 119.2 ?
C14 C13 H13A . . 119.2 ?
O6 C9 O5 . . 117.8(3) ?
O6 C9 C10 . . 119.9(3) ?
O5 C9 C10 . . 122.3(2) ?
C4 C5 C6 . . 122.4(3) ?
C4 C5 H5A . . 118.8 ?
C6 C5 H5A . . 118.8 ?
O3 C15 O4 . . 118.0(3) ?
O3 C15 C14 . . 119.4(3) ?
O4 C15 C14 . . 122.6(2) ?
O2 C1 O1 . . 120.9(3) ?
O2 C1 C2 . . 117.6(3) ?
O1 C1 C2 . . 121.5(3) ?
C15 O4 Cu1 . . 128.53(18) ?
C15 O4 Cd1 . 1_545 87.31(16) ?
Cu1 O4 Cd1 . 1_545 143.45(10) ?
C15 O3 Cd1 . 1_545 100.12(18) ?
C1 O1 Cu1 . . 126.54(18) ?
O4 Cu1 O1 . . 94.66(9) ?
O4 Cu1 O9 . . 171.24(8) ?
O1 Cu1 O9 . . 93.61(9) ?
O4 Cu1 O10 . . 92.06(9) ?
O1 Cu1 O10 . . 173.28(9) ?
O9 Cu1 O10 . . 79.68(8) ?
O4 Cu1 Cu2 . . 132.20(6) ?
O1 Cu1 Cu2 . . 133.07(6) ?
O9 Cu1 Cu2 . . 39.46(6) ?
O10 Cu1 Cu2 . . 40.22(6) ?

loop_
_geom_bond_atom_site_label_1
_geom_bond_atom_site_label_2
_geom_bond_site_symmetry_2
_geom_bond_distance
_geom_bond_publ_flag
Cd1 O2W . 2.230(3) yes
Cd1 O3 1_565 2.265(2) ?
Cd1 O6 . 2.310(2) yes
Cd1 O1W . 2.379(2) yes
Cd1 O1W 2_567 2.388(2) ?
Cd1 O4 1_565 2.507(2) ?
Cd1 O5 . 2.549(2) yes
Cu2 O8 . 1.884(2) yes
Cu2 O5 . 1.909(2) yes
Cu2 O9 . 1.914(2) yes
Cu2 O10 . 1.934(2) yes
Cu2 Cu1 . 2.9532(10) yes
O2W H2A . 0.82(4) ?
O2W H2B . 0.82(4) ?
O6 C9 . 1.240(3) ?
O10 C16 . 1.349(3) ?
O10 Cu1 . 1.932(2) yes
O8 C8 . 1.297(4) ?
O9 C7 . 1.347(3) ?
O9 Cu1 . 1.907(2) yes
O7 C8 . 1.227(3) ?
C3 C4 . 1.381(5) ?
C3 C2 . 1.400(4) ?
C3 H3A . 0.9300 ?
O5 C9 . 1.306(3) ?
O1W Cd1 2_567 2.388(2) ?
O1W H1A . 0.79(4) ?
O1W H1B . 0.80(4) ?
C7 C2 . 1.404(4) ?
C7 C6 . 1.413(4) ?
C10 C11 . 1.396(4) ?
C10 C16 . 1.407(4) ?
C10 C9 . 1.494(4) ?
C8 C6 . 1.500(4) ?
C6 C5 . 1.401(4) ?
C14 C13 . 1.403(4) ?
C14 C16 . 1.408(4) ?
C14 C15 . 1.490(4) ?
C4 C5 . 1.373(5) ?
C4 H4A . 0.9300 ?
C2 C1 . 1.501(4) ?
C12 C11 . 1.375(4) ?
C12 C13 . 1.377(4) ?
C12 H12A . 0.9300 ?
C11 H11A . 0.9300 ?
C13 H13A . 0.9300 ?
C5 H5A . 0.9300 ?
C15 O3 . 1.240(3) ?
C15 O4 . 1.293(3) ?
C1 O2 . 1.242(4) ?
C1 O1 . 1.292(4) ?
O4 Cu1 . 1.888(2) yes
O4 Cd1 1_545 2.507(2) ?
O3 Cd1 1_545 2.265(2) ?
O1 Cu1 . 1.899(2) yes

loop_
_geom_hbond_atom_site_label_D
_geom_hbond_atom_site_label_H
_geom_hbond_atom_site_label_A
_geom_hbond_site_symmetry_A
_geom_hbond_distance_DH
_geom_hbond_distance_HA
_geom_hbond_distance_DA
_geom_hbond_angle_DHA
_geom_hbond_publ_flag
O1W H1A O8 2_567 0.79(4) 1.93(2) 2.701(3) 164(5) yes
O1W H1B O1 2_557 0.80(4) 2.04(3) 2.748(3) 149(5) yes
O2W H2A O2 2_657 0.82(4) 1.92(2) 2.724(3) 170(5) yes
O2W H2B O7 2_667 0.82(4) 1.83(2) 2.635(4) 169(5) yes
